data_2232742
loop_
_publ_author_name
'Zhu, Qi'
'Zhang, Rufen'

_publ_section_title
;
 <i>catena</i>-Poly[[trimethyltin(IV)]-\m-5-methylthiophene-2-carboxylato-\k^2^<i>O</i>:<i>O</i>']
;
_journal_coeditor_code HB6523
_journal_issue 12
_journal_name_full 'Acta Crystallographica Section E'
_journal_page_first m1834
_journal_paper_doi 10.1107/S1600536811049713
_journal_volume 67
_journal_year 2011
_chemical_formula_iupac '[Sn (C H3)3 (C6 H5 O2 S)]'
_chemical_formula_moiety 'C9 H14 O2 S Sn'
_chemical_formula_sum 'C9 H14 O2 S Sn'
_chemical_formula_weight 304.95
_chemical_name_systematic
;
<i>catena</i>-Poly[[trimethyltin(IV)]-\m-5-methylthiophene-2-carboxylato-
\k^2^<i>O</i>:<i>O</i>']
;
_space_group_IT_number 2
_symmetry_cell_setting triclinic
_symmetry_space_group_name_Hall '-P 1'
_symmetry_space_group_name_H-M 'P -1'
_atom_sites_solution_hydrogens geom
_atom_sites_solution_primary direct
_atom_sites_solution_secondary difmap
_audit_creation_method SHELXL-97
_cell_angle_alpha 69.3850(10)
_cell_angle_beta 72.2250(10)
_cell_angle_gamma 75.038(2)
_cell_formula_units_Z 4
_cell_length_a 9.9591(8)
_cell_length_b 10.0655(11)
_cell_length_c 13.9890(12)
_cell_measurement_reflns_used 2063
_cell_measurement_temperature 298(2)
_cell_measurement_theta_max 26.26
_cell_measurement_theta_min 2.82
_cell_volume 1231.9(2)
_computing_cell_refinement 'SAINT (Siemens, 1996)'
_computing_data_collection 'SMART (Siemens, 1996)'
_computing_data_reduction 'SAINT (Siemens, 1996)'
_computing_molecular_graphics 'SHELXTL (Sheldrick, 2008)'
_computing_publication_material 'SHELXTL (Sheldrick, 2008)'
_computing_structure_refinement 'SHELXL97 (Sheldrick, 2008)'
_computing_structure_solution 'SHELXS97 (Sheldrick, 2008)'
_diffrn_ambient_temperature 298(2)
_diffrn_measured_fraction_theta_full 0.986
_diffrn_measured_fraction_theta_max 0.986
_diffrn_measurement_device_type 'Siemens SMART CCD'
_diffrn_measurement_method 'phi and omega scans'
_diffrn_radiation_monochromator graphite
_diffrn_radiation_source 'fine-focus sealed tube'
_diffrn_radiation_type MoK\a
_diffrn_radiation_wavelength 0.71073
_diffrn_reflns_av_R_equivalents 0.0475
_diffrn_reflns_av_sigmaI/netI 0.1083
_diffrn_reflns_limit_h_max 11
_diffrn_reflns_limit_h_min -11
_diffrn_reflns_limit_k_max 11
_diffrn_reflns_limit_k_min -11
_diffrn_reflns_limit_l_max 16
_diffrn_reflns_limit_l_min -15
_diffrn_reflns_number 6219
_diffrn_reflns_theta_full 25.02
_diffrn_reflns_theta_max 25.02
_diffrn_reflns_theta_min 2.60
_exptl_absorpt_coefficient_mu 2.214
_exptl_absorpt_correction_T_max 0.8256
_exptl_absorpt_correction_T_min 0.4425
_exptl_absorpt_correction_type multi-scan
_exptl_absorpt_process_details '(SADABS; Sheldrick, 1996)'
_exptl_crystal_colour colorless
_exptl_crystal_density_diffrn 1.644
_exptl_crystal_density_method 'not measured'
_exptl_crystal_description block
_exptl_crystal_F_000 600
_exptl_crystal_size_max 0.44
_exptl_crystal_size_mid 0.15
_exptl_crystal_size_min 0.09
_refine_diff_density_max 3.707
_refine_diff_density_min -0.969
_refine_ls_extinction_method none
_refine_ls_goodness_of_fit_ref 0.972
_refine_ls_hydrogen_treatment constr
_refine_ls_matrix_type full
_refine_ls_number_parameters 243
_refine_ls_number_reflns 4293
_refine_ls_number_restraints 0
_refine_ls_restrained_S_all 0.972
_refine_ls_R_factor_all 0.1292
_refine_ls_R_factor_gt 0.0843
_refine_ls_shift/su_max 0.021
_refine_ls_shift/su_mean 0.000
_refine_ls_structure_factor_coef Fsqd
_refine_ls_weighting_details 'calc w=1/[\s^2^(Fo^2^)+(0.1385P)^2^] where P=(Fo^2^+2Fc^2^)/3'
_refine_ls_weighting_scheme calc
_refine_ls_wR_factor_gt 0.2065
_refine_ls_wR_factor_ref 0.2419
_reflns_number_gt 2340
_reflns_number_total 4293
_reflns_threshold_expression I>2\s(I)
_cod_data_source_file hb6523.cif
_cod_data_source_block I
_cod_database_code 2232742
_cod_database_fobs_code 2232742

loop_
_symmetry_equiv_pos_as_xyz
'x, y, z'
'-x, -y, -z'

loop_
_atom_site_type_symbol
_atom_site_label
_atom_site_fract_x
_atom_site_fract_y
_atom_site_fract_z
_atom_site_U_iso_or_equiv
_atom_site_adp_type
_atom_site_calc_flag
_atom_site_refinement_flags
_atom_site_occupancy
_atom_site_symmetry_multiplicity
C C18 -0.5657(19) 1.292(2) 0.007(2) 0.118(8) Uani d . 1 1
H H18A -0.6534 1.2537 0.0384 0.177 Uiso calc R 1 1
H H18B -0.5268 1.2810 -0.0618 0.177 Uiso calc R 1 1
H H18C -0.5841 1.3919 0.0029 0.177 Uiso calc R 1 1
C C17 -0.4596(16) 1.2104(15) 0.0749(16) 0.073(5) Uani d . 1 1
Sn Sn1 -0.05517(11) 0.58071(10) 0.21992(7) 0.0541(4) Uani d . 1 1
Sn Sn2 0.05372(12) 0.02160(10) 0.27985(8) 0.0585(4) Uani d . 1 1
S S1 0.3647(5) 0.1708(5) 0.4326(4) 0.0753(12) Uani d . 1 1
S S2 -0.3972(5) 1.0294(5) 0.0923(4) 0.0834(14) Uani d . 1 1
O O2 0.2015(11) 0.1158(10) 0.3134(9) 0.070(3) Uani d . 1 1
O O3 -0.2091(11) 0.7772(10) 0.1936(9) 0.073(3) Uani d . 1 1
O O1 0.1153(12) 0.3438(10) 0.2374(9) 0.072(3) Uani d . 1 1
C C15 -0.3124(18) 1.1534(15) 0.1843(14) 0.076(5) Uani d . 1 1
H H15 -0.2632 1.1724 0.2236 0.091 Uiso calc R 1 1
C C2 0.4377(16) 0.295(2) 0.4463(15) 0.075(5) Uani d . 1 1
C C6 0.1916(14) 0.2509(14) 0.2919(11) 0.051(3) Uani d . 1 1
C C8 -0.172(2) 0.4864(19) 0.1640(17) 0.099(7) Uani d . 1 1
H H8A -0.1552 0.3837 0.1941 0.149 Uiso calc R 1 1
H H8B -0.1417 0.5104 0.0888 0.149 Uiso calc R 1 1
H H8C -0.2724 0.5226 0.1840 0.149 Uiso calc R 1 1
C C14 -0.2966(15) 1.0243(15) 0.1721(11) 0.055(4) Uani d . 1 1
C C13 -0.1981(16) 0.8909(16) 0.2101(12) 0.060(4) Uani d . 1 1
C C7 -0.0941(18) 0.5333(18) 0.3835(10) 0.075(5) Uani d . 1 1
H H7A -0.1854 0.5857 0.4093 0.113 Uiso calc R 1 1
H H7B -0.0206 0.5606 0.4004 0.113 Uiso calc R 1 1
H H7C -0.0941 0.4319 0.4158 0.113 Uiso calc R 1 1
C C5 0.2827(15) 0.2953(15) 0.3406(12) 0.058(4) Uani d . 1 1
C C9 0.1179(17) 0.6752(18) 0.1082(11) 0.081(5) Uani d . 1 1
H H9A 0.1680 0.7069 0.1426 0.122 Uiso calc R 1 1
H H9B 0.0823 0.7560 0.0554 0.122 Uiso calc R 1 1
H H9C 0.1820 0.6054 0.0758 0.122 Uiso calc R 1 1
C C10 -0.1218(18) 0.097(2) 0.3910(13) 0.089(5) Uani d . 1 1
H H10A -0.1401 0.2000 0.3687 0.133 Uiso calc R 1 1
H H10B -0.0993 0.0624 0.4585 0.133 Uiso calc R 1 1
H H10C -0.2052 0.0612 0.3959 0.133 Uiso calc R 1 1
O O4 -0.1108(12) 0.8892(11) 0.2585(9) 0.078(3) Uani d . 1 1
C C11 0.0877(18) 0.120(2) 0.1165(11) 0.083(5) Uani d . 1 1
H H11A -0.0009 0.1408 0.0960 0.125 Uiso calc R 1 1
H H11B 0.1566 0.0569 0.0806 0.125 Uiso calc R 1 1
H H11C 0.1228 0.2085 0.0984 0.125 Uiso calc R 1 1
C C12 0.175(2) -0.1893(17) 0.334(2) 0.125(9) Uani d . 1 1
H H12A 0.1702 -0.2493 0.2950 0.187 Uiso calc R 1 1
H H12B 0.1350 -0.2312 0.4074 0.187 Uiso calc R 1 1
H H12C 0.2724 -0.1816 0.3236 0.187 Uiso calc R 1 1
C C3 0.398(2) 0.4268(19) 0.3810(18) 0.095(6) Uani d . 1 1
H H3 0.4261 0.5099 0.3771 0.114 Uiso calc R 1 1
C C4 0.3110(19) 0.4263(16) 0.3212(14) 0.075(5) Uani d . 1 1
H H4 0.2759 0.5082 0.2726 0.090 Uiso calc R 1 1
C C16 -0.4115(16) 1.2583(17) 0.1315(14) 0.072(5) Uani d . 1 1
H H16 -0.4397 1.3516 0.1366 0.087 Uiso calc R 1 1
C C1 0.5226(19) 0.261(2) 0.5266(18) 0.114(8) Uani d . 1 1
H H1A 0.5870 0.1712 0.5275 0.171 Uiso calc R 1 1
H H1B 0.4587 0.2526 0.5947 0.171 Uiso calc R 1 1
H H1C 0.5763 0.3361 0.5090 0.171 Uiso calc R 1 1

loop_
_atom_site_aniso_label
_atom_site_aniso_U_11
_atom_site_aniso_U_22
_atom_site_aniso_U_33
_atom_site_aniso_U_12
_atom_site_aniso_U_13
_atom_site_aniso_U_23
C18 0.082(13) 0.078(14) 0.20(2) 0.003(11) -0.076(15) -0.026(15)
C17 0.056(10) 0.031(8) 0.103(13) 0.008(7) -0.012(9) -0.003(8)
Sn1 0.0729(7) 0.0382(6) 0.0567(7) -0.0075(5) -0.0288(5) -0.0104(5)
Sn2 0.0853(8) 0.0349(6) 0.0607(7) -0.0059(5) -0.0363(6) -0.0077(5)
S1 0.078(3) 0.059(3) 0.101(3) -0.011(2) -0.043(2) -0.021(2)
S2 0.087(3) 0.054(3) 0.129(4) 0.006(2) -0.059(3) -0.034(3)
O2 0.086(7) 0.041(6) 0.098(8) -0.010(5) -0.046(6) -0.018(5)
O3 0.094(8) 0.031(5) 0.117(9) 0.003(5) -0.063(7) -0.026(6)
O1 0.090(8) 0.039(6) 0.088(8) 0.003(5) -0.035(6) -0.018(5)
C15 0.098(13) 0.034(8) 0.105(14) 0.001(8) -0.038(11) -0.026(9)
C2 0.054(9) 0.079(13) 0.104(14) -0.001(8) -0.023(9) -0.047(11)
C6 0.060(9) 0.033(8) 0.059(9) -0.006(6) -0.015(7) -0.013(7)
C8 0.124(16) 0.066(12) 0.153(19) 0.005(11) -0.096(15) -0.048(12)
C14 0.062(9) 0.043(8) 0.062(9) -0.013(7) -0.009(7) -0.020(7)
C13 0.065(10) 0.048(9) 0.064(10) -0.003(7) -0.027(8) -0.008(7)
C7 0.103(12) 0.074(11) 0.036(8) 0.005(9) -0.026(8) -0.007(8)
C5 0.063(9) 0.036(8) 0.076(10) -0.004(7) -0.014(8) -0.023(7)
C9 0.094(12) 0.078(12) 0.048(9) -0.027(10) -0.012(9) 0.014(8)
C10 0.104(14) 0.106(15) 0.068(11) -0.023(11) -0.015(10) -0.040(11)
O4 0.098(8) 0.040(6) 0.109(9) -0.004(5) -0.056(7) -0.019(6)
C11 0.093(12) 0.106(14) 0.045(9) -0.025(11) -0.019(8) -0.009(9)
C12 0.17(2) 0.028(9) 0.21(3) 0.010(11) -0.13(2) -0.020(12)
C3 0.090(13) 0.054(11) 0.17(2) -0.002(10) -0.043(14) -0.065(13)
C4 0.085(12) 0.040(9) 0.100(13) -0.005(8) -0.019(10) -0.028(9)
C16 0.060(10) 0.046(9) 0.096(13) 0.002(8) -0.005(9) -0.023(9)
C1 0.074(13) 0.137(19) 0.17(2) 0.014(12) -0.053(14) -0.091(18)

loop_
_atom_type_symbol
_atom_type_description
_atom_type_scat_dispersion_real
_atom_type_scat_dispersion_imag
_atom_type_scat_source
C C 0.0033 0.0016 'International Tables Vol C Tables 4.2.6.8 and 6.1.1.4'
H H 0.0000 0.0000 'International Tables Vol C Tables 4.2.6.8 and 6.1.1.4'
N N 0.0061 0.0033 'International Tables Vol C Tables 4.2.6.8 and 6.1.1.4'
O O 0.0106 0.0060 'International Tables Vol C Tables 4.2.6.8 and 6.1.1.4'
S S 0.1246 0.1234 'International Tables Vol C Tables 4.2.6.8 and 6.1.1.4'
Sn Sn -0.6537 1.4246 'International Tables Vol C Tables 4.2.6.8 and 6.1.1.4'

loop_
_geom_angle_atom_site_label_1
_geom_angle_atom_site_label_2
_geom_angle_atom_site_label_3
_geom_angle_site_symmetry_3
_geom_angle
C17 C18 H18A . 109.5
C17 C18 H18B . 109.5
H18A C18 H18B . 109.5
C17 C18 H18C . 109.5
H18A C18 H18C . 109.5
H18B C18 H18C . 109.5
C16 C17 C18 . 127.8(16)
C16 C17 S2 . 111.3(13)
C18 C17 S2 . 120.7(16)
C7 Sn1 C9 . 125.7(7)
C7 Sn1 C8 . 116.7(8)
C9 Sn1 C8 . 116.3(8)
C7 Sn1 O3 . 97.3(5)
C9 Sn1 O3 . 94.5(6)
C8 Sn1 O3 . 89.4(5)
C7 Sn1 O1 . 87.2(5)
C9 Sn1 O1 . 86.3(5)
C8 Sn1 O1 . 84.9(5)
O3 Sn1 O1 . 173.9(4)
C11 Sn2 C10 . 123.3(7)
C11 Sn2 C12 . 117.6(9)
C10 Sn2 C12 . 117.7(9)
C11 Sn2 O2 . 99.4(6)
C10 Sn2 O2 . 92.2(6)
C12 Sn2 O2 . 89.8(6)
C11 Sn2 O4 1_545 86.2(6)
C10 Sn2 O4 1_545 87.3(6)
C12 Sn2 O4 1_545 84.7(6)
O2 Sn2 O4 1_545 173.5(3)
C2 S1 C5 . 92.3(8)
C14 S2 C17 . 91.5(9)
C6 O2 Sn2 . 122.2(9)
C13 O3 Sn1 . 123.0(9)
C6 O1 Sn1 . 145.3(9)
C14 C15 C16 . 113.1(16)
C14 C15 H15 . 123.5
C16 C15 H15 . 123.5
C3 C2 C1 . 127.4(18)
C3 C2 S1 . 109.6(13)
C1 C2 S1 . 122.8(16)
O1 C6 O2 . 125.7(13)
O1 C6 C5 . 119.8(12)
O2 C6 C5 . 114.5(12)
Sn1 C8 H8A . 109.5
Sn1 C8 H8B . 109.5
H8A C8 H8B . 109.5
Sn1 C8 H8C . 109.5
H8A C8 H8C . 109.5
H8B C8 H8C . 109.5
C15 C14 C13 . 128.9(15)
C15 C14 S2 . 111.0(12)
C13 C14 S2 . 119.8(10)
O4 C13 O3 . 121.8(13)
O4 C13 C14 . 121.0(14)
O3 C13 C14 . 117.1(13)
Sn1 C7 H7A . 109.5
Sn1 C7 H7B . 109.5
H7A C7 H7B . 109.5
Sn1 C7 H7C . 109.5
H7A C7 H7C . 109.5
H7B C7 H7C . 109.5
C4 C5 C6 . 128.5(15)
C4 C5 S1 . 111.4(13)
C6 C5 S1 . 120.1(10)
Sn1 C9 H9A . 109.5
Sn1 C9 H9B . 109.5
H9A C9 H9B . 109.5
Sn1 C9 H9C . 109.5
H9A C9 H9C . 109.5
H9B C9 H9C . 109.5
Sn2 C10 H10A . 109.5
Sn2 C10 H10B . 109.5
H10A C10 H10B . 109.5
Sn2 C10 H10C . 109.5
H10A C10 H10C . 109.5
H10B C10 H10C . 109.5
C13 O4 Sn2 1_565 147.4(10)
Sn2 C11 H11A . 109.5
Sn2 C11 H11B . 109.5
H11A C11 H11B . 109.5
Sn2 C11 H11C . 109.5
H11A C11 H11C . 109.5
H11B C11 H11C . 109.5
Sn2 C12 H12A . 109.5
Sn2 C12 H12B . 109.5
H12A C12 H12B . 109.5
Sn2 C12 H12C . 109.5
H12A C12 H12C . 109.5
H12B C12 H12C . 109.5
C2 C3 C4 . 114.1(16)
C2 C3 H3 . 122.9
C4 C3 H3 . 122.9
C5 C4 C3 . 112.5(17)
C5 C4 H4 . 123.7
C3 C4 H4 . 123.7
C17 C16 C15 . 112.9(15)
C17 C16 H16 . 123.5
C15 C16 H16 . 123.5
C2 C1 H1A . 109.5
C2 C1 H1B . 109.5
H1A C1 H1B . 109.5
C2 C1 H1C . 109.5
H1A C1 H1C . 109.5
H1B C1 H1C . 109.5

loop_
_geom_bond_atom_site_label_1
_geom_bond_atom_site_label_2
_geom_bond_site_symmetry_2
_geom_bond_distance
_geom_bond_publ_flag
C18 C17 . 1.51(2) ?
C18 H18A . 0.9600 ?
C18 H18B . 0.9600 ?
C18 H18C . 0.9600 ?
C17 C16 . 1.31(2) ?
C17 S2 . 1.720(15) ?
Sn1 C7 . 2.098(12) y
Sn1 C9 . 2.115(14) y
Sn1 C8 . 2.126(16) y
Sn1 O3 . 2.159(9) y
Sn1 O1 . 2.526(10) y
Sn2 C11 . 2.104(14) y
Sn2 C10 . 2.128(16) y
Sn2 C12 . 2.153(15) y
Sn2 O2 . 2.177(10) y
Sn2 O4 1_545 2.502(11) y
S1 C2 . 1.690(17) ?
S1 C5 . 1.694(15) ?
S2 C14 . 1.694(15) ?
O2 C6 . 1.270(15) ?
O3 C13 . 1.281(17) ?
O1 C6 . 1.232(15) ?
C15 C14 . 1.333(19) ?
C15 C16 . 1.41(2) ?
C15 H15 . 0.9300 ?
C2 C3 . 1.36(2) ?
C2 C1 . 1.50(2) ?
C6 C5 . 1.51(2) ?
C8 H8A . 0.9600 ?
C8 H8B . 0.9600 ?
C8 H8C . 0.9600 ?
C14 C13 . 1.478(19) ?
C13 O4 . 1.247(17) ?
C7 H7A . 0.9600 ?
C7 H7B . 0.9600 ?
C7 H7C . 0.9600 ?
C5 C4 . 1.34(2) ?
C9 H9A . 0.9600 ?
C9 H9B . 0.9600 ?
C9 H9C . 0.9600 ?
C10 H10A . 0.9600 ?
C10 H10B . 0.9600 ?
C10 H10C . 0.9600 ?
O4 Sn2 1_565 2.502(11) ?
C11 H11A . 0.9600 ?
C11 H11B . 0.9600 ?
C11 H11C . 0.9600 ?
C12 H12A . 0.9600 ?
C12 H12B . 0.9600 ?
C12 H12C . 0.9600 ?
C3 C4 . 1.37(2) ?
C3 H3 . 0.9300 ?
C4 H4 . 0.9300 ?
C16 H16 . 0.9300 ?
C1 H1A . 0.9600 ?
C1 H1B . 0.9600 ?
C1 H1C . 0.9600 ?

loop_
_geom_torsion_atom_site_label_1
_geom_torsion_atom_site_label_2
_geom_torsion_atom_site_label_3
_geom_torsion_atom_site_label_4
_geom_torsion_site_symmetry_1
_geom_torsion_site_symmetry_4
_geom_torsion
C16 C17 S2 C14 . . -3.4(14)
C18 C17 S2 C14 . . -179.0(16)
C11 Sn2 O2 C6 . . 58.4(13)
C10 Sn2 O2 C6 . . -65.9(12)
C12 Sn2 O2 C6 . . 176.4(13)
O4 Sn2 O2 C6 1_545 . -152(3)
C7 Sn1 O3 C13 . . 65.4(13)
C9 Sn1 O3 C13 . . -61.4(13)
C8 Sn1 O3 C13 . . -177.8(14)
O1 Sn1 O3 C13 . . -158(3)
C7 Sn1 O1 C6 . . -23.1(18)
C9 Sn1 O1 C6 . . 103.0(18)
C8 Sn1 O1 C6 . . -140.2(19)
O3 Sn1 O1 C6 . . -160(3)
C5 S1 C2 C3 . . 0.1(14)
C5 S1 C2 C1 . . 175.3(15)
Sn1 O1 C6 O2 . . 136.9(14)
Sn1 O1 C6 C5 . . -42(2)
Sn2 O2 C6 O1 . . -11(2)
Sn2 O2 C6 C5 . . 167.9(9)
C16 C15 C14 C13 . . 176.4(14)
C16 C15 C14 S2 . . 2.2(19)
C17 S2 C14 C15 . . 0.6(14)
C17 S2 C14 C13 . . -174.2(12)
Sn1 O3 C13 O4 . . -12(2)
Sn1 O3 C13 C14 . . 169.9(9)
C15 C14 C13 O4 . . -2(3)
S2 C14 C13 O4 . . 171.4(13)
C15 C14 C13 O3 . . 175.9(16)
S2 C14 C13 O3 . . -10.4(19)
O1 C6 C5 C4 . . -11(2)
O2 C6 C5 C4 . . 169.6(15)
O1 C6 C5 S1 . . 169.1(11)
O2 C6 C5 S1 . . -10.3(17)
C2 S1 C5 C4 . . 0.3(13)
C2 S1 C5 C6 . . -179.8(12)
O3 C13 O4 Sn2 . 1_565 146.7(14)
C14 C13 O4 Sn2 . 1_565 -35(3)
C1 C2 C3 C4 . . -175.3(18)
S1 C2 C3 C4 . . 0(2)
C6 C5 C4 C3 . . 179.5(15)
S1 C5 C4 C3 . . -0.5(19)
C2 C3 C4 C5 . . 1(2)
C18 C17 C16 C15 . . -179.6(18)
S2 C17 C16 C15 . . 5(2)
C14 C15 C16 C17 . . -5(2)
